data_8105436
loop_
_publ_author_name
'Lo, Kong Mun'
'Lee, See Mun'
'Tiekink, Edward R.T.'

_publ_section_title
;
 Crystal structure of hexanedihydrazide, C6H14N4O2
;
_journal_issue 5
_journal_name_full 'Zeitschrift f\"ur Kristallographie - New Crystal Structures'
_journal_page_first 1257
_journal_page_last 1258
_journal_paper_doi 10.1515/ncrs-2020-0301
_journal_volume 235
_journal_year 2020
_chemical_formula_moiety 'C6 H14 N4 O2'
_chemical_formula_sum 'C6 H14 N4 O2'
_chemical_formula_weight 174.21
_space_group_crystal_system monoclinic
_space_group_IT_number 14
_space_group_name_Hall '-P 2ybc'
_space_group_name_H-M_alt 'P 1 21/c 1'
_atom_sites_solution_hydrogens mixed
_atom_sites_solution_primary direct
_atom_sites_solution_secondary difmap
_audit_creation_method SHELXL-2018/3
_cell_angle_alpha 90
_cell_angle_beta 97.546(2)
_cell_angle_gamma 90
_cell_formula_units_Z 2
_cell_length_a 12.2878(3)
_cell_length_b 4.84420(10)
_cell_length_c 7.09310(10)
_cell_measurement_reflns_used 4874
_cell_measurement_temperature 100(2)
_cell_measurement_theta_max 75.7130
_cell_measurement_theta_min 3.6020
_cell_volume 418.557(15)
_computing_cell_refinement 'CrysAlisPro [1]'
_computing_data_collection 'CrysAlisPro [1]'
_computing_data_reduction 'CrysAlisPro [1]'
_computing_molecular_graphics 'ORTEP-3 for Windows [4]'
_computing_publication_material 'SHELXL-2018/3 [3]'
_computing_structure_refinement 'SHELXL-2018/3 [3]'
_computing_structure_solution 'SHELXT 2014/5 [2]'
_diffrn_ambient_environment N~2~
_diffrn_ambient_temperature 100(2)
_diffrn_detector 'CCD plate'
_diffrn_detector_area_resol_mean 5.2558
_diffrn_detector_type AtlasS2
_diffrn_measured_fraction_theta_full 1.000
_diffrn_measured_fraction_theta_max 1.000
_diffrn_measurement_device 'four-circle diffractometer'
_diffrn_measurement_device_type 'XtaLAB Synergy, Dualflex, AtlasS2'
_diffrn_measurement_method '\w scans'
_diffrn_radiation_monochromator mirror
_diffrn_radiation_type CuK\a
_diffrn_radiation_wavelength 1.54184
_diffrn_reflns_av_R_equivalents 0.0374
_diffrn_reflns_av_unetI/netI 0.0151
_diffrn_reflns_Laue_measured_fraction_full 1.000
_diffrn_reflns_Laue_measured_fraction_max 1.000
_diffrn_reflns_limit_h_max 14
_diffrn_reflns_limit_h_min -14
_diffrn_reflns_limit_k_max 5
_diffrn_reflns_limit_k_min -5
_diffrn_reflns_limit_l_max 8
_diffrn_reflns_limit_l_min -8
_diffrn_reflns_number 9520
_diffrn_reflns_point_group_measured_fraction_full 1.000
_diffrn_reflns_point_group_measured_fraction_max 1.000
_diffrn_reflns_theta_full 67.044
_diffrn_reflns_theta_max 67.044
_diffrn_reflns_theta_min 3.628
_diffrn_source 'micro-focus sealed X-ray tube'
_exptl_absorpt_coefficient_mu 0.883
_exptl_absorpt_correction_T_max 1.000
_exptl_absorpt_correction_T_min 0.824
_exptl_absorpt_correction_type gaussian
_exptl_absorpt_process_details 'CrysAlisPro [1]'
_exptl_crystal_colour colourless
_exptl_crystal_density_diffrn 1.382
_exptl_crystal_description prism
_exptl_crystal_F_000 188
_exptl_crystal_size_max 0.115
_exptl_crystal_size_mid 0.092
_exptl_crystal_size_min 0.035
_refine_diff_density_max 0.234
_refine_diff_density_min -0.223
_refine_diff_density_rms 0.042
_refine_ls_extinction_coef 0.0089(16)
_refine_ls_extinction_expression Fc^*^=kFc[1+0.001xFc^2^\l^3^/sin(2\q)]^-1/4^
_refine_ls_extinction_method 'SHELXL-2018/3 (Sheldrick 2018)'
_refine_ls_goodness_of_fit_ref 1.085
_refine_ls_hydrogen_treatment mixed
_refine_ls_matrix_type full
_refine_ls_number_parameters 65
_refine_ls_number_reflns 747
_refine_ls_number_restraints 3
_refine_ls_restrained_S_all 1.083
_refine_ls_R_factor_all 0.0317
_refine_ls_R_factor_gt 0.0290
_refine_ls_shift/su_max 0.000
_refine_ls_shift/su_mean 0.000
_refine_ls_structure_factor_coef Fsqd
_refine_ls_weighting_details 'w=1/[\s^2^(Fo^2^)+(0.0390P)^2^+0.2264P] where P=(Fo^2^+2Fc^2^)/3'
_refine_ls_weighting_scheme calc
_refine_ls_wR_factor_gt 0.0805
_refine_ls_wR_factor_ref 0.0829
_reflns_Friedel_coverage 0.000
_reflns_Friedel_fraction_full .
_reflns_Friedel_fraction_max .
_reflns_number_gt 692
_reflns_number_total 747
_reflns_threshold_expression 'I > 2\s(I)'
_cod_data_source_file suppl_ncrs-2020-0301_suppl.cif
_cod_data_source_block shelx
_cod_original_sg_symbol_H-M 'P 21/c'
_cod_database_code 8105436
_shelx_shelxl_version_number 2018/3
_shelx_space_group_comment
;
The symmetry employed for this shelxl refinement is uniquely defined
by the following loop, which should always be used as a source of
symmetry information in preference to the above space-group names.
They are only intended as comments.
;
_shelx_estimated_absorpt_t_min 0.905
_shelx_estimated_absorpt_t_max 0.970

loop_
_space_group_symop_operation_xyz
'x, y, z'
'-x, y+1/2, -z+1/2'
'-x, -y, -z'
'x, -y-1/2, z-1/2'

loop_
_atom_site_label
_atom_site_type_symbol
_atom_site_fract_x
_atom_site_fract_y
_atom_site_fract_z
_atom_site_U_iso_or_equiv
_atom_site_adp_type
_atom_site_occupancy
_atom_site_site_symmetry_order
_atom_site_calc_flag
_atom_site_refinement_flags_posn
_atom_site_refinement_flags_adp
_atom_site_refinement_flags_occupancy
_atom_site_disorder_assembly
_atom_site_disorder_group
O1 O 0.22676(7) 0.82232(18) 0.39671(13) 0.0171(3) Uani 1 1 d . . . . .
N1 N 0.07234(9) 0.4738(2) 0.20003(16) 0.0162(3) Uani 1 1 d D . . . .
H1N H 0.0913(13) 0.543(3) 0.0930(16) 0.019 Uiso 1 1 d D U . . .
H2N H 0.0446(12) 0.614(3) 0.258(2) 0.019 Uiso 1 1 d D U . . .
N2 N 0.17031(9) 0.3906(2) 0.31416(15) 0.0147(3) Uani 1 1 d D . . . .
H3N H 0.1830(13) 0.213(2) 0.326(2) 0.018 Uiso 1 1 d D U . . .
C1 C 0.24186(10) 0.5696(3) 0.40318(17) 0.0128(3) Uani 1 1 d . . . . .
C2 C 0.34380(10) 0.4456(3) 0.51277(18) 0.0139(3) Uani 1 1 d . . . . .
H2A H 0.341970 0.242617 0.496574 0.017 Uiso 1 1 calc R U . . .
H2B H 0.344997 0.486234 0.649818 0.017 Uiso 1 1 calc R U . . .
C3 C 0.44803(10) 0.5601(3) 0.44510(17) 0.0143(3) Uani 1 1 d . . . . .
H3A H 0.446770 0.518220 0.308222 0.017 Uiso 1 1 calc R U . . .
H3B H 0.449129 0.763354 0.459953 0.017 Uiso 1 1 calc R U . . .

loop_
_atom_site_aniso_label
_atom_site_aniso_U_11
_atom_site_aniso_U_22
_atom_site_aniso_U_33
_atom_site_aniso_U_23
_atom_site_aniso_U_13
_atom_site_aniso_U_12
O1 0.0167(5) 0.0094(5) 0.0249(5) -0.0001(3) 0.0015(4) 0.0007(3)
N1 0.0131(6) 0.0150(6) 0.0198(6) 0.0012(4) -0.0012(4) 0.0016(4)
N2 0.0133(6) 0.0094(5) 0.0206(6) 0.0010(4) -0.0010(4) 0.0012(4)
C1 0.0130(6) 0.0116(6) 0.0146(6) 0.0008(5) 0.0048(5) -0.0002(5)
C2 0.0144(7) 0.0104(6) 0.0167(6) 0.0003(5) 0.0011(5) 0.0000(5)
C3 0.0144(7) 0.0117(6) 0.0164(6) 0.0005(5) 0.0011(5) -0.0003(5)

loop_
_atom_type_symbol
_atom_type_description
_atom_type_scat_dispersion_real
_atom_type_scat_dispersion_imag
_atom_type_scat_source
C C 0.0181 0.0091 'International Tables Vol C Tables 4.2.6.8 and 6.1.1.4'
H H 0.0000 0.0000 'International Tables Vol C Tables 4.2.6.8 and 6.1.1.4'
N N 0.0311 0.0180 'International Tables Vol C Tables 4.2.6.8 and 6.1.1.4'
O O 0.0492 0.0322 'International Tables Vol C Tables 4.2.6.8 and 6.1.1.4'

loop_
_geom_angle_atom_site_label_1
_geom_angle_atom_site_label_2
_geom_angle_atom_site_label_3
_geom_angle
_geom_angle_site_symmetry_1
_geom_angle_site_symmetry_3
N2 N1 H1N 107.3(10) . .
N2 N1 H2N 107.7(10) . .
H1N N1 H2N 105.3(15) . .
C1 N2 N1 122.89(11) . .
C1 N2 H3N 119.7(11) . .
N1 N2 H3N 117.4(10) . .
O1 C1 N2 122.63(12) . .
O1 C1 C2 121.52(11) . .
N2 C1 C2 115.85(11) . .
C1 C2 C3 111.50(10) . .
C1 C2 H2A 109.3 . .
C3 C2 H2A 109.3 . .
C1 C2 H2B 109.3 . .
C3 C2 H2B 109.3 . .
H2A C2 H2B 108.0 . .
C3 C3 C2 112.43(13) 3_666 .
C3 C3 H3A 109.1 3_666 .
C2 C3 H3A 109.1 . .
C3 C3 H3B 109.1 3_666 .
C2 C3 H3B 109.1 . .
H3A C3 H3B 107.8 . .

loop_
_geom_bond_atom_site_label_1
_geom_bond_atom_site_label_2
_geom_bond_distance
_geom_bond_site_symmetry_2
O1 C1 1.2380(16) .
N1 N2 1.4181(15) .
N1 H1N 0.889(9) .
N1 H2N 0.886(9) .
N2 C1 1.3334(17) .
N2 H3N 0.877(9) .
C1 C2 1.5094(17) .
C2 C3 1.5297(17) .
C2 H2A 0.9900 .
C2 H2B 0.9900 .
C3 C3 1.522(2) 3_666
C3 H3A 0.9900 .
C3 H3B 0.9900 .

loop_
_geom_torsion_atom_site_label_1
_geom_torsion_atom_site_label_2
_geom_torsion_atom_site_label_3
_geom_torsion_atom_site_label_4
_geom_torsion
_geom_torsion_site_symmetry_1
_geom_torsion_site_symmetry_2
_geom_torsion_site_symmetry_3
_geom_torsion_site_symmetry_4
N1 N2 C1 O1 1.85(18) . . . .
N1 N2 C1 C2 -177.84(10) . . . .
O1 C1 C2 C3 -56.81(15) . . . .
N2 C1 C2 C3 122.88(12) . . . .
C1 C2 C3 C3 179.48(12) . . . 3_666
